data_2203769
loop_
_publ_author_name
'Armstrong, Jennifer A.'
'Barnes, John C.'

_publ_section_title
;
 Poly[[diaquacerium(III)]-\m~5~-propane-1,2,3-tricarboxylato]
;
_journal_issue 6
_journal_name_full 'Acta Crystallographica Section E'
_journal_page_first m791
_journal_page_last m793
_journal_paper_doi 10.1107/S1600536804011389
_journal_volume 60
_journal_year 2004
_chemical_formula_iupac '[Ce (C6 H5 O6) (H2 O)2]'
_chemical_formula_moiety 'C6 H9 Ce O8'
_chemical_formula_sum 'C6 H9 Ce O8'
_chemical_formula_weight 349.25
_chemical_name_systematic
;
Poly[[diaquacerium(III)]-\m~5~-propane-1,2,3-tricarboxylato]
;
_space_group_IT_number 2
_symmetry_cell_setting triclinic
_symmetry_space_group_name_Hall '-P 1'
_symmetry_space_group_name_H-M 'P -1'
_atom_sites_solution_hydrogens mixed
_atom_sites_solution_primary direct
_atom_sites_solution_secondary difmap
_audit_creation_method SHELXL-97
_cell_angle_alpha 99.552(2)
_cell_angle_beta 110.209(2)
_cell_angle_gamma 104.461(2)
_cell_formula_units_Z 2
_cell_length_a 6.9084(2)
_cell_length_b 8.7738(4)
_cell_length_c 8.8162(4)
_cell_measurement_reflns_used 5965
_cell_measurement_temperature 150(2)
_cell_measurement_theta_max 27.46
_cell_measurement_theta_min 2.56
_cell_volume 466.51(3)
_computing_cell_refinement
;
DENZO and COLLECT
;
_computing_data_collection
;
DENZO (Otwinowski & Minor, 1997) and COLLECT (Hooft, 1998)
;
_computing_data_reduction
;
DENZO and COLLECT
;
_computing_molecular_graphics 'PLATON (Spek, 1992)'
_computing_structure_refinement 'SHELXL97 (Sheldrick, 1997)'
_computing_structure_solution 'SHELXS97 (Sheldrick, 1990)'
_diffrn_ambient_temperature 296(2)
_diffrn_detector_area_resol_mean '9.091 pixels/mm'
_diffrn_measured_fraction_theta_full 0.980
_diffrn_measured_fraction_theta_max 0.980
_diffrn_measurement_device_type 'Enraf--Nonius KappaCCD area-detector'
_diffrn_measurement_method '\p and \w'
_diffrn_radiation_monochromator graphite
_diffrn_radiation_source 'Enraf Nonius FR591 rotating anode '
_diffrn_radiation_type MoK\a
_diffrn_radiation_wavelength 0.71073
_diffrn_reflns_av_R_equivalents 0.0449
_diffrn_reflns_av_sigmaI/netI 0.0452
_diffrn_reflns_limit_h_max 8
_diffrn_reflns_limit_h_min -8
_diffrn_reflns_limit_k_max 9
_diffrn_reflns_limit_k_min -11
_diffrn_reflns_limit_l_max 11
_diffrn_reflns_limit_l_min -11
_diffrn_reflns_number 5965
_diffrn_reflns_theta_full 27.46
_diffrn_reflns_theta_max 27.46
_diffrn_reflns_theta_min 2.56
_diffrn_standards_decay_% 0
_diffrn_standards_number 0
_exptl_absorpt_coefficient_mu 4.902
_exptl_absorpt_correction_T_max 0.613
_exptl_absorpt_correction_T_min 0.353
_exptl_absorpt_correction_type multi-scan
_exptl_absorpt_process_details '(SORTAV; Blessing, 1995)'
_exptl_crystal_colour colourless
_exptl_crystal_density_diffrn 2.486
_exptl_crystal_density_method 'not measured'
_exptl_crystal_description block
_exptl_crystal_F_000 334
_exptl_crystal_size_max 0.30
_exptl_crystal_size_mid 0.20
_exptl_crystal_size_min 0.10
_refine_diff_density_max 1.050
_refine_diff_density_min -2.886
_refine_ls_extinction_method none
_refine_ls_goodness_of_fit_ref 1.128
_refine_ls_hydrogen_treatment mixed
_refine_ls_matrix_type full
_refine_ls_number_parameters 148
_refine_ls_number_reflns 2091
_refine_ls_number_restraints 1
_refine_ls_restrained_S_all 1.128
_refine_ls_R_factor_all 0.0270
_refine_ls_R_factor_gt 0.0261
_refine_ls_shift/su_max 0.018
_refine_ls_shift/su_mean 0.002
_refine_ls_structure_factor_coef Fsqd
_refine_ls_weighting_details 'calc w = 1/[\s^2^(Fo^2^)+(0.0331P)^2^+0.7556P] where P = (Fo^2^+2Fc^2^)/3'
_refine_ls_weighting_scheme calc
_refine_ls_wR_factor_gt 0.0634
_refine_ls_wR_factor_ref 0.0640
_reflns_number_gt 2046
_reflns_number_total 2091
_reflns_threshold_expression I>2\s(I)
_cod_data_source_file hg6042.cif
_cod_data_source_block I
_cod_database_code 2203769
_cod_database_fobs_code 2203769

loop_
_symmetry_equiv_pos_as_xyz
'x, y, z'
'-x, -y, -z'

loop_
_atom_site_label
_atom_site_fract_x
_atom_site_fract_y
_atom_site_fract_z
_atom_site_U_iso_or_equiv
_atom_site_adp_type
_atom_site_calc_flag
_atom_site_refinement_flags
_atom_site_occupancy
_atom_site_type_symbol
Ce1 0.02449(2) 0.876953(16) 0.199738(17) 0.00936(9) Uani d . 1 Ce
C1 -0.2152(5) 1.3184(4) 0.3811(4) 0.0125(6) Uani d . 1 C
H1A -0.0956 1.4050 0.3820 0.016 Uiso calc R 1 H
H1B -0.2354 1.3532 0.4833 0.016 Uiso calc R 1 H
C2 -0.4245(5) 1.2984(4) 0.2294(4) 0.0142(7) Uani d . 1 C
H2 -0.4044 1.2626 0.1262 0.018 Uiso calc R 1 H
C3 -0.4664(6) 1.4628(4) 0.2342(5) 0.0161(7) Uani d . 1 C
H3A -0.6153 1.4417 0.1558 0.021 Uiso calc R 1 H
H3B -0.4552 1.5095 0.3459 0.021 Uiso calc R 1 H
C4 -0.1505(5) 1.1664(4) 0.3843(4) 0.0135(6) Uani d . 1 C
O5 -0.1194(5) 1.1165(3) 0.5111(3) 0.0265(6) Uani d . 1 O
O6 -0.1279(4) 1.0985(3) 0.2560(3) 0.0203(5) Uani d . 1 O
C7 -0.6234(5) 1.1717(4) 0.2242(4) 0.0130(7) Uani d . 1 C
O8 -0.7802(3) 1.0940(3) 0.0821(3) 0.0155(5) Uani d . 1 O
O9 -0.6356(4) 1.1430(3) 0.3555(3) 0.0250(6) Uani d . 1 O
C10 -0.3142(6) 1.5888(4) 0.1922(4) 0.0153(7) Uani d . 1 C
O11 -0.1532(4) 1.5636(3) 0.1668(3) 0.0217(5) Uani d . 1 O
O12 -0.3486(4) 1.7220(3) 0.1851(3) 0.0221(5) Uani d . 1 O
O13 0.0587(5) 0.7143(3) -0.0477(3) 0.0239(6) Uani d D 1 O
H131 0.091(8) 0.628(6) -0.077(6) 0.031 Uiso d . 1 H
H132 0.107(7) 0.764(5) -0.100(5) 0.031 Uiso d D 1 H
O14 0.3613(5) 0.7979(4) 0.3020(4) 0.0280(6) Uani d . 1 O
H141 0.434(8) 0.827(6) 0.414(7) 0.036 Uiso d . 1 H
H142 0.436(8) 0.777(6) 0.250(6) 0.036 Uiso d . 1 H

loop_
_atom_site_aniso_label
_atom_site_aniso_U_11
_atom_site_aniso_U_22
_atom_site_aniso_U_33
_atom_site_aniso_U_12
_atom_site_aniso_U_13
_atom_site_aniso_U_23
Ce1 0.01162(13) 0.00675(12) 0.01070(13) 0.00144(8) 0.00547(9) 0.00535(8)
C1 0.0079(13) 0.0101(13) 0.0159(15) -0.0011(11) 0.0039(11) 0.0026(11)
C2 0.0164(15) 0.0114(14) 0.0148(16) 0.0034(12) 0.0065(13) 0.0056(12)
C3 0.0164(17) 0.0137(15) 0.0232(18) 0.0063(13) 0.0102(14) 0.0109(14)
C4 0.0124(14) 0.0155(14) 0.0110(14) 0.0019(11) 0.0044(11) 0.0042(11)
O5 0.0443(16) 0.0342(14) 0.0174(12) 0.0263(13) 0.0173(11) 0.0181(11)
O6 0.0350(14) 0.0186(12) 0.0179(11) 0.0151(10) 0.0162(10) 0.0098(9)
C7 0.0123(15) 0.0086(14) 0.0179(17) 0.0022(12) 0.0053(13) 0.0067(12)
O8 0.0137(10) 0.0128(10) 0.0138(11) -0.0010(8) 0.0018(8) 0.0047(8)
O9 0.0225(12) 0.0269(13) 0.0160(12) -0.0060(10) 0.0044(10) 0.0113(10)
C10 0.0129(15) 0.0131(16) 0.0167(16) -0.0006(12) 0.0056(13) 0.0041(13)
O11 0.0258(13) 0.0118(11) 0.0357(14) 0.0059(10) 0.0202(11) 0.0113(10)
O12 0.0226(12) 0.0144(11) 0.0394(15) 0.0074(9) 0.0199(11) 0.0150(10)
O13 0.0448(16) 0.0201(13) 0.0247(13) 0.0185(12) 0.0257(12) 0.0140(10)
O14 0.0253(14) 0.0452(17) 0.0171(13) 0.0199(12) 0.0079(11) 0.0063(12)

loop_
_atom_type_symbol
_atom_type_description
_atom_type_scat_dispersion_real
_atom_type_scat_dispersion_imag
_atom_type_scat_source
C C 0.0033 0.0016 'International Tables Vol C Tables 4.2.6.8 and 6.1.1.4'
H H 0.0000 0.0000 'International Tables Vol C Tables 4.2.6.8 and 6.1.1.4'
Ce Ce -0.2486 2.6331 'International Tables Vol C Tables 4.2.6.8 and 6.1.1.4'
O O 0.0106 0.0060 'International Tables Vol C Tables 4.2.6.8 and 6.1.1.4'

loop_
_geom_angle_atom_site_label_1
_geom_angle_atom_site_label_2
_geom_angle_atom_site_label_3
_geom_angle_site_symmetry_1
_geom_angle_site_symmetry_3
_geom_angle
O5 Ce1 O6 2_576 . 86.43(8)
O5 Ce1 O14 2_576 . 71.53(9)
O6 Ce1 O14 . . 142.83(9)
O5 Ce1 O13 2_576 . 136.27(9)
O6 Ce1 O13 . . 137.29(8)
O14 Ce1 O13 . . 70.71(9)
O5 Ce1 O12 2_576 1_545 80.17(9)
O6 Ce1 O12 . 1_545 76.77(8)
O14 Ce1 O12 . 1_545 125.86(10)
O13 Ce1 O12 . 1_545 105.21(9)
O5 Ce1 O8 2_576 2_475 153.05(8)
O6 Ce1 O8 . 2_475 70.91(7)
O14 Ce1 O8 . 2_475 135.40(8)
O13 Ce1 O8 . 2_475 67.52(8)
O12 Ce1 O8 1_545 2_475 80.56(8)
O5 Ce1 O9 2_576 1_655 77.23(9)
O6 Ce1 O9 . 1_655 75.00(9)
O14 Ce1 O9 . 1_655 71.21(9)
O13 Ce1 O9 . 1_655 109.96(9)
O12 Ce1 O9 1_545 1_655 144.63(8)
O8 Ce1 O9 2_475 1_655 109.35(7)
O5 Ce1 O8 2_576 1_655 126.58(9)
O6 Ce1 O8 . 1_655 79.56(8)
O14 Ce1 O8 . 1_655 89.83(9)
O13 Ce1 O8 . 1_655 74.36(8)
O12 Ce1 O8 1_545 1_655 142.78(8)
O8 Ce1 O8 2_475 1_655 64.65(8)
O9 Ce1 O8 1_655 1_655 49.36(7)
O5 Ce1 O11 2_576 1_545 80.15(9)
O6 Ce1 O11 . 1_545 126.43(8)
O14 Ce1 O11 . 1_545 79.82(9)
O13 Ce1 O11 . 1_545 72.25(8)
O12 Ce1 O11 1_545 1_545 49.96(7)
O8 Ce1 O11 2_475 1_545 101.34(8)
O9 Ce1 O11 1_655 1_545 147.60(8)
O8 Ce1 O11 1_655 1_545 146.60(7)
O5 Ce1 C10 2_576 1_545 75.71(10)
O6 Ce1 C10 . 1_545 101.01(9)
O14 Ce1 C10 . 1_545 101.94(11)
O13 Ce1 C10 . 1_545 91.34(9)
O12 Ce1 C10 1_545 1_545 24.97(9)
O8 Ce1 C10 2_475 1_545 94.03(9)
O9 Ce1 C10 1_655 1_545 152.85(9)
O8 Ce1 C10 1_655 1_545 157.50(9)
O11 Ce1 C10 1_545 1_545 25.42(9)
O5 Ce1 C7 2_576 1_655 101.71(10)
O6 Ce1 C7 . 1_655 78.77(9)
O14 Ce1 C7 . 1_655 77.01(10)
O13 Ce1 C7 . 1_655 90.53(9)
O12 Ce1 C7 1_545 1_655 155.30(8)
O8 Ce1 C7 2_475 1_655 88.34(8)
O9 Ce1 C7 1_655 1_655 24.59(9)
O8 Ce1 C7 1_655 1_655 25.08(8)
O11 Ce1 C7 1_545 1_655 154.72(8)
C10 Ce1 C7 1_545 1_655 177.42(8)
C4 C1 C2 . . 115.1(2)
C4 C1 H1A . . 108.5
C2 C1 H1A . . 108.5
C4 C1 H1B . . 108.5
C2 C1 H1B . . 108.5
H1A C1 H1B . . 107.5
C7 C2 C3 . . 109.0(3)
C7 C2 C1 . . 112.0(3)
C3 C2 C1 . . 110.4(2)
C7 C2 H2 . . 108.4
C3 C2 H2 . . 108.4
C1 C2 H2 . . 108.4
C10 C3 C2 . . 115.6(3)
C10 C3 H3A . . 108.4
C2 C3 H3A . . 108.4
C10 C3 H3B . . 108.4
C2 C3 H3B . . 108.4
H3A C3 H3B . . 107.4
O5 C4 O6 . . 123.7(3)
O5 C4 C1 . . 119.0(3)
O6 C4 C1 . . 117.3(3)
O9 C7 O8 . . 119.9(3)
O9 C7 C2 . . 121.6(3)
O8 C7 C2 . . 118.5(3)
O12 C10 O11 . . 120.1(3)
O12 C10 C3 . . 118.2(3)
O11 C10 C3 . . 121.7(3)
O12 C10 Ce1 . 1_565 58.71(18)

loop_
_geom_bond_atom_site_label_1
_geom_bond_atom_site_label_2
_geom_bond_site_symmetry_2
_geom_bond_distance
_geom_bond_publ_flag
Ce1 O5 2_576 2.390(3) yes
Ce1 O6 . 2.489(2) yes
Ce1 O14 . 2.505(3) yes
Ce1 O13 . 2.518(2) yes
Ce1 O12 1_545 2.544(2) yes
Ce1 O8 2_475 2.572(2) yes
Ce1 O9 1_655 2.611(2) yes
Ce1 O8 1_655 2.619(2) yes
Ce1 O11 1_545 2.637(2) yes
Ce1 C10 1_545 2.958(4) ?
Ce1 C7 1_655 2.994(3) ?
C1 C4 . 1.510(4) yes
C1 C2 . 1.539(4) yes
C1 H1A . 0.9700 ?
C1 H1B . 0.9700 ?
C2 C7 . 1.517(5) yes
C2 C3 . 1.537(5) yes
C2 H2 . 0.9800 ?
C3 C10 . 1.513(5) yes
C3 H3A . 0.9700 ?
C3 H3B . 0.9700 ?
C4 O5 . 1.237(4) yes
C4 O6 . 1.267(4) yes
C7 O9 . 1.251(4) yes
C7 O8 . 1.272(4) yes
C10 O12 . 1.257(4) yes
C10 O11 . 1.270(4) yes
O13 H131 . 0.86(5) ?
O13 H132 . 0.79(5) ?
O14 H141 . 0.89(5) ?
O14 H142 . 0.83(5) ?

loop_
_geom_hbond_atom_site_label_D
_geom_hbond_atom_site_label_H
_geom_hbond_atom_site_label_A
_geom_hbond_site_symmetry_A
_geom_hbond_distance_DH
_geom_hbond_distance_HA
_geom_hbond_distance_DA
_geom_hbond_angle_DHA
_geom_hbond_publ_flag
O13 H131 O11 2_575 0.86(5) 1.95(5) 2.810(3) 174(5) yes
O13 H132 O6 2_575 0.79(5) 1.99(3) 2.741(4) 160(5) yes
O14 H141 O9 2_576 0.89(5) 1.96(5) 2.830(4) 165(5) yes
O14 H142 O12 1_645 0.83(5) 1.91(5) 2.718(4) 165(5) yes

loop_
_geom_torsion_atom_site_label_1
_geom_torsion_atom_site_label_2
_geom_torsion_atom_site_label_3
_geom_torsion_atom_site_label_4
_geom_torsion
_geom_torsion_publ_flag
O5 C4 C1 C2 -126.3(3) yes
C4 C1 C2 C3 -176.7(3) yes
C1 C2 C3 C10 72.6(4) yes
C2 C3 C10 O11 -4.9(5) yes
O5 C4 C1 C2 -126.3(3) yes
C4 C1 C2 C7 61.7(4) yes
C1 C2 C7 O8 -151.6(3) yes
